data_7057779
loop_
_publ_author_name
'Cargnelutti, Roberta'
'Delgado, C\'assia P.'
'Cervo, Rodrigo'
'Tirloni, B\'arbara'
'Burrow, Robert A.'
'Lang, Ernesto S.'

_publ_section_title
;
 Synthesis and structural chemistry of CoII, CuII, CuI and PdII complexes
 containing a flexible monoselenoether ligand
;
_journal_issue 21
_journal_name_full 'New Journal of Chemistry'
_journal_page_first 17185
_journal_paper_doi 10.1039/C8NJ03621G
_journal_volume 42
_journal_year 2018
_chemical_formula_moiety 'C22 H20 Cu2 I2 N4 Se2'
_chemical_formula_sum 'C22 H20 Cu2 I2 N4 Se2'
_chemical_formula_weight 879.22
_chemical_melting_point 439.1(10)
_chemical_name_common Cu(NC5H4CH2SeC5N)I2
_space_group_crystal_system triclinic
_space_group_IT_number 2
_space_group_name_Hall '-P 1'
_space_group_name_H-M_alt 'P -1'
_symmetry_space_group_name_Hall '-P 1'
_symmetry_space_group_name_H-M 'P -1'
_atom_sites_solution_hydrogens geom
_atom_sites_solution_primary dual
_atom_sites_solution_secondary difmap
_audit_update_record
;
2018-05-23 deposited with the CCDC.
2018-09-27 downloaded from the CCDC.
;
_cell_angle_alpha 87.404(2)
_cell_angle_beta 71.217(2)
_cell_angle_gamma 71.497(2)
_cell_formula_units_Z 1
_cell_length_a 7.8651(4)
_cell_length_b 9.3649(5)
_cell_length_c 9.9211(5)
_cell_measurement_reflns_used 834
_cell_measurement_temperature 294.(2)
_cell_measurement_theta_max 27.2863
_cell_measurement_theta_min 2.1491
_cell_volume 654.75(6)
_computing_cell_refinement 'SAINT V8.38A (Bruker AXS Inc., 2017)'
_computing_data_collection 'APEX3 v2017.3-0 (Bruker AXS Inc., 2017'
_computing_data_reduction 'SAINT V8.38A (Bruker AXS Inc., 2016)'
_computing_molecular_graphics 'shelXle (C.B. Huebschle, rev 833)'
_computing_publication_material vim
_computing_structure_refinement 'SHELXL-2016/6 (Sheldrick, 2016)'
_computing_structure_solution 'SHELXT 2014/5 (Sheldrick, 2014)'
_diffrn_ambient_temperature 294.(2)
_diffrn_detector_area_resol_mean 10.4167
_diffrn_measured_fraction_theta_full 0.996
_diffrn_measured_fraction_theta_max 0.996
_diffrn_measurement_device_type 'Bruker D8 Venture Photon 100 diffractometer'
_diffrn_measurement_method '0.5 \% \w & \f scans'
_diffrn_radiation_monochromator 'Incoatec Montel two dimensional X ray optics'
_diffrn_radiation_type 'Mo K\a'
_diffrn_radiation_wavelength 0.71073
_diffrn_reflns_av_R_equivalents 0.0451
_diffrn_reflns_av_unetI/netI 0.0206
_diffrn_reflns_limit_h_max 11
_diffrn_reflns_limit_h_min -11
_diffrn_reflns_limit_k_max 13
_diffrn_reflns_limit_k_min -13
_diffrn_reflns_limit_l_max 14
_diffrn_reflns_limit_l_min -14
_diffrn_reflns_number 52788
_diffrn_reflns_theta_full 30.67
_diffrn_reflns_theta_max 30.67
_diffrn_reflns_theta_min 2.17
_diffrn_source 'microfocus X ray tube'
_diffrn_source_type 'Incoatex I\mS High Brilliance'
_exptl_absorpt_coefficient_mu 6.779
_exptl_absorpt_correction_T_max 0.7461
_exptl_absorpt_correction_T_min 0.4059
_exptl_absorpt_correction_type multi-scan
_exptl_absorpt_process_details
;
SADABS (version 2016/2; Bruker, 2016) was used to perform the multi--scan
absorption correction.
Values from SABADS output file and are estimated. Their ratio is more
reliable.
;
_exptl_crystal_colour yellow
_exptl_crystal_density_diffrn 2.230
_exptl_crystal_density_method 'not measured'
_exptl_crystal_description 'hexagonal plate'
_exptl_crystal_F_000 412
_exptl_crystal_size_max 0.329
_exptl_crystal_size_mid 0.287
_exptl_crystal_size_min 0.130
_refine_diff_density_max 1.254
_refine_diff_density_min -1.201
_refine_ls_extinction_method none
_refine_ls_goodness_of_fit_ref 1.139
_refine_ls_hydrogen_treatment constr
_refine_ls_matrix_type full
_refine_ls_number_parameters 158
_refine_ls_number_reflns 4040
_refine_ls_number_restraints 23
_refine_ls_restrained_S_all 1.157
_refine_ls_R_factor_all 0.0491
_refine_ls_R_factor_gt 0.0327
_refine_ls_shift/su_max 0.005
_refine_ls_shift/su_mean 0.000
_refine_ls_structure_factor_coef Fsqd
_refine_ls_weighting_details 'w=1/[\s^2^(Fo^2^)+(0.0150P)^2^+1.4023P] where P=(Fo^2^+2Fc^2^)/3'
_refine_ls_weighting_scheme calc
_refine_ls_wR_factor_gt 0.0608
_refine_ls_wR_factor_ref 0.0677
_reflns_number_gt 3324
_reflns_number_total 4040
_reflns_threshold_expression 'I > 2\s(I)'
_cod_data_source_file c8nj03621g2.cif
_cod_data_source_block compound_3
_cod_depositor_comments
;
The following automatic conversions were performed:

'_chemical_melting_point' value '438.15-440.15 K' was changed to
'439.1(10)' - the average value was taken and precision was
estimated.

'_exptl_absorpt_correction_type' value 'Multi-Scan' changed to
'multi-scan' according to
/home/data/users/saulius/crontab/automatic-downloads/rss-feeds/RSC/lib/dictionaries/cif_core.dic
dictionary named 'cif_core.dic' version 2.4.2 from 2011-04-26.

Automatic conversion script
Id: cif_fix_values 4973 2017-02-22 13:04:09Z antanas 

 Adding full bibliography for 7057773--7057780.cif.
;
_cod_database_code 7057779

loop_
_space_group_symop_operation_xyz
'x, y, z'
'-x, -y, -z'

loop_
_atom_site_type_symbol
_atom_site_label
_atom_site_fract_x
_atom_site_fract_y
_atom_site_fract_z
_atom_site_U_iso_or_equiv
_atom_site_adp_type
_atom_site_calc_flag
_atom_site_refinement_flags_adp
_atom_site_refinement_flags_occupancy
_atom_site_refinement_flags_posn
_atom_site_occupancy
_atom_site_disorder_assembly
_atom_site_disorder_group
I I1 0.35953(3) 0.34808(2) 0.12322(2) 0.03776(7) Uani d . . . 1.0 . .
Cu Cu1 0.39040(7) 0.62009(5) 0.13157(5) 0.04412(11) Uani d . . . 1.0 . .
N N1 0.5316(4) 0.6227(3) 0.2744(3) 0.0391(6) Uani d . . D 1.0 . .
C C1 0.4813(5) 0.7238(5) 0.3826(4) 0.0454(8) Uani d . . D 1.0 . .
Se Se1 0.26572(8) 0.90310(7) 0.41555(6) 0.0651(2) Uani d . P D 0.8585(19) A 1
C C11A 0.272(3) 0.829(3) 0.414(3) 0.0651(2) Uani d . P D 0.1415(19) A 2
H H11C 0.224549 0.878073 0.509049 0.078 Uiso calc U P R 0.1415(19) A 2
H H11D 0.192279 0.770658 0.409153 0.078 Uiso calc U P R 0.1415(19) A 2
C C2 0.5822(7) 0.7075(6) 0.4766(4) 0.0658(13) Uani d . . D 1.0 . .
H H2 0.544851 0.780878 0.549686 0.079 Uiso calc U . R 1.0 . .
C C3 0.7373(7) 0.5826(7) 0.4613(5) 0.0695(14) Uani d . . . 1.0 . .
H H3 0.803565 0.567898 0.526064 0.083 Uiso calc U . R 1.0 . .
C C4 0.7937(6) 0.4791(6) 0.3484(5) 0.0586(11) Uani d . . . 1.0 . .
H H4 0.900865 0.394705 0.333581 0.07 Uiso calc U . R 1.0 . .
C C5 0.6883(6) 0.5033(5) 0.2586(4) 0.0475(8) Uani d . . . 1.0 . .
H H5 0.727178 0.433259 0.1823 0.057 Uiso calc U . R 1.0 . .
N N2 0.1356(4) 0.7765(3) 0.1527(3) 0.0354(6) Uani d . . D 1.0 . .
C C6 0.1020(5) 0.9202(4) 0.1928(3) 0.0382(7) Uani d . . D 1.0 . .
Se Se1A 0.2659(8) 0.9778(6) 0.2763(7) 0.0703(19) Uani d U P D 0.1415(19) A 2
C C11 0.2634(12) 0.9511(7) 0.2232(9) 0.0525(17) Uani d U P D 0.8585(19) A 1
H H11A 0.252055 1.056721 0.211168 0.063 Uiso calc U P R 0.8585(19) A 1
H H11B 0.382449 0.891425 0.154992 0.063 Uiso calc U P R 0.8585(19) A 1
C C7 -0.0664(6) 1.0317(4) 0.1994(4) 0.0508(9) Uani d . . D 1.0 . .
H H7 -0.086034 1.130995 0.226181 0.061 Uiso calc U . R 1.0 . .
C C8 -0.2044(6) 0.9942(5) 0.1661(5) 0.0560(11) Uani d . . . 1.0 . .
H H8 -0.318289 1.067762 0.170226 0.067 Uiso calc U . R 1.0 . .
C C9 -0.1717(5) 0.8477(5) 0.1268(4) 0.0501(9) Uani d . . . 1.0 . .
H H9 -0.263212 0.819609 0.104279 0.06 Uiso calc U . R 1.0 . .
C C10 -0.0009(5) 0.7418(4) 0.1210(4) 0.0415(7) Uani d . . . 1.0 . .
H H10 0.020729 0.642119 0.09395 0.05 Uiso calc U . R 1.0 . .

loop_
_atom_site_aniso_label
_atom_site_aniso_U_11
_atom_site_aniso_U_22
_atom_site_aniso_U_33
_atom_site_aniso_U_12
_atom_site_aniso_U_13
_atom_site_aniso_U_23
I1 0.04560(13) 0.02829(10) 0.03876(12) -0.01248(8) -0.01207(9) 0.00112(8)
Cu1 0.0426(2) 0.0331(2) 0.0597(3) -0.00762(18) -0.0248(2) 0.00099(19)
N1 0.0396(15) 0.0437(16) 0.0361(14) -0.0142(13) -0.0141(12) 0.0008(12)
C1 0.0396(18) 0.062(2) 0.0337(17) -0.0158(17) -0.0108(14) -0.0041(16)
Se1 0.0600(3) 0.0717(4) 0.0521(3) 0.0036(3) -0.0229(2) -0.0292(3)
C11A 0.0600(3) 0.0717(4) 0.0521(3) 0.0036(3) -0.0229(2) -0.0292(3)
C2 0.060(3) 0.099(4) 0.040(2) -0.018(3) -0.022(2) -0.013(2)
C3 0.055(3) 0.109(4) 0.049(2) -0.019(3) -0.031(2) 0.008(3)
C4 0.050(2) 0.067(3) 0.061(3) -0.013(2) -0.028(2) 0.016(2)
C5 0.047(2) 0.046(2) 0.049(2) -0.0110(17) -0.0195(17) 0.0023(16)
N2 0.0331(14) 0.0305(13) 0.0414(15) -0.0093(11) -0.0115(12) 0.0029(11)
C6 0.0433(18) 0.0303(15) 0.0387(17) -0.0095(13) -0.0127(14) 0.0046(13)
Se1A 0.059(2) 0.040(2) 0.100(5) -0.0208(17) -0.002(3) -0.017(2)
C11 0.058(3) 0.022(3) 0.075(5) -0.014(2) -0.015(3) -0.004(3)
C7 0.057(2) 0.0337(17) 0.047(2) 0.0016(16) -0.0134(18) 0.0008(15)
C8 0.040(2) 0.059(2) 0.051(2) 0.0075(18) -0.0149(18) 0.0023(19)
C9 0.0367(19) 0.063(2) 0.050(2) -0.0135(18) -0.0166(17) 0.0086(18)
C10 0.0365(17) 0.0416(18) 0.049(2) -0.0148(14) -0.0151(15) 0.0055(15)

loop_
_atom_type_symbol
_atom_type_description
_atom_type_scat_dispersion_real
_atom_type_scat_dispersion_imag
_atom_type_scat_source
C C 0.0033 0.0016 'International Tables Vol C Tables 4.2.6.8 and 6.1.1.4'
H H 0.0000 0.0000 'International Tables Vol C Tables 4.2.6.8 and 6.1.1.4'
Cu Cu 0.3201 1.2651 'International Tables Vol C Tables 4.2.6.8 and 6.1.1.4'
I I -0.4742 1.8119 'International Tables Vol C Tables 4.2.6.8 and 6.1.1.4'
N N 0.0061 0.0033 'International Tables Vol C Tables 4.2.6.8 and 6.1.1.4'
Se Se -0.0929 2.2259 'International Tables Vol C Tables 4.2.6.8 and 6.1.1.4'

loop_
_geom_angle_atom_site_label_1
_geom_angle_atom_site_label_2
_geom_angle_atom_site_label_3
_geom_angle_site_symmetry_3
_geom_angle
Cu1 I1 Cu1 2_665 72.195(17)
N2 Cu1 N1 . 120.69(12)
N2 Cu1 I1 . 109.07(8)
N1 Cu1 I1 . 107.61(8)
N2 Cu1 I1 2_665 108.04(8)
N1 Cu1 I1 2_665 102.91(8)
I1 Cu1 I1 2_665 107.806(17)
C1 N1 C5 . 117.1(3)
C1 N1 Cu1 . 128.0(3)
C5 N1 Cu1 . 114.9(2)
N1 C1 C2 . 122.4(4)
N1 C1 C11A . 111.2(12)
C2 C1 C11A . 124.1(12)
N1 C1 Se1 . 122.0(3)
C2 C1 Se1 . 115.6(3)
C1 Se1 C11 . 102.5(3)
C1 C11A Se1A . 108.9(16)
C1 C11A H11C . 109.9
Se1A C11A H11C . 109.9
C1 C11A H11D . 109.9
Se1A C11A H11D . 109.9
H11C C11A H11D . 108.3
C3 C2 C1 . 119.5(4)
C3 C2 H2 . 120.2
C1 C2 H2 . 120.2
C2 C3 C4 . 118.8(4)
C2 C3 H3 . 120.6
C4 C3 H3 . 120.6
C5 C4 C3 . 118.5(4)
C5 C4 H4 . 120.8
C3 C4 H4 . 120.8
N1 C5 C4 . 123.7(4)
N1 C5 H5 . 118.2
C4 C5 H5 . 118.2
C6 N2 C10 . 118.0(3)
C6 N2 Cu1 . 120.4(2)
C10 N2 Cu1 . 121.6(2)
N2 C6 C7 . 121.7(3)
N2 C6 C11 . 114.9(4)
C7 C6 C11 . 123.3(4)
N2 C6 Se1A . 121.7(3)
C7 C6 Se1A . 115.8(3)
C11A Se1A C6 . 96.9(10)
C6 C11 Se1 . 111.8(5)
C6 C11 H11A . 109.3
Se1 C11 H11A . 109.3
C6 C11 H11B . 109.3
Se1 C11 H11B . 109.3
H11A C11 H11B . 107.9
C8 C7 C6 . 119.5(4)
C8 C7 H7 . 120.2
C6 C7 H7 . 120.2
C9 C8 C7 . 119.0(4)
C9 C8 H8 . 120.5
C7 C8 H8 . 120.5
C8 C9 C10 . 118.9(4)
C8 C9 H9 . 120.5
C10 C9 H9 . 120.5
N2 C10 C9 . 122.8(4)
N2 C10 H10 . 118.6
C9 C10 H10 . 118.6

loop_
_geom_bond_atom_site_label_1
_geom_bond_atom_site_label_2
_geom_bond_site_symmetry_2
_geom_bond_distance
I1 Cu1 . 2.6419(5)
I1 Cu1 2_665 2.7293(6)
Cu1 N2 . 2.025(3)
Cu1 N1 . 2.067(3)
N1 C1 . 1.336(4)
N1 C5 . 1.346(5)
C1 C2 . 1.382(5)
C1 C11A . 1.564(17)
C1 Se1 . 1.920(4)
Se1 C11 . 1.946(8)
C11A Se1A . 1.90(3)
C11A H11C . 0.97
C11A H11D . 0.97
C2 C3 . 1.367(7)
C2 H2 . 0.93
C3 C4 . 1.378(7)
C3 H3 . 0.93
C4 C5 . 1.367(6)
C4 H4 . 0.93
C5 H5 . 0.93
N2 C6 . 1.339(4)
N2 C10 . 1.344(4)
C6 C7 . 1.386(5)
C6 C11 . 1.508(8)
C6 Se1A . 1.952(7)
C11 H11A . 0.97
C11 H11B . 0.97
C7 C8 . 1.376(6)
C7 H7 . 0.93
C8 C9 . 1.365(6)
C8 H8 . 0.93
C9 C10 . 1.379(5)
C9 H9 . 0.93
C10 H10 . 0.93

loop_
_geom_hbond_atom_site_label_D
_geom_hbond_atom_site_label_H
_geom_hbond_atom_site_label_A
_geom_hbond_site_symmetry_A
_geom_hbond_distance_DH
_geom_hbond_distance_HA
_geom_hbond_distance_DA
_geom_hbond_angle_DHA
C11 H11A I1 1_565 0.97 3.11 4.043(7) 161.0
C11 H11B I1 2_665 0.97 3.29 4.182(7) 153.6
C9 H9 I1 2_565 0.93 3.21 4.023(4) 146.9
C10 H10 I1 . 0.93 3.25 3.877(4) 127.0

loop_
_geom_torsion_atom_site_label_1
_geom_torsion_atom_site_label_2
_geom_torsion_atom_site_label_3
_geom_torsion_atom_site_label_4
_geom_torsion
C5 N1 C1 C2 -0.9(6)
Cu1 N1 C1 C2 175.7(3)
C5 N1 C1 C11A -164.2(14)
Cu1 N1 C1 C11A 12.4(14)
C5 N1 C1 Se1 178.1(3)
Cu1 N1 C1 Se1 -5.3(4)
N1 C1 C11A Se1A -78.3(17)
C2 C1 C11A Se1A 118.7(13)
N1 C1 C2 C3 -1.3(7)
C11A C1 C2 C3 159.9(16)
Se1 C1 C2 C3 179.7(4)
C1 C2 C3 C4 2.7(8)
C2 C3 C4 C5 -2.0(8)
C1 N1 C5 C4 1.7(6)
Cu1 N1 C5 C4 -175.4(3)
C3 C4 C5 N1 -0.2(7)
C10 N2 C6 C7 -1.1(5)
Cu1 N2 C6 C7 175.8(3)
C10 N2 C6 C11 -178.6(4)
Cu1 N2 C6 C11 -1.6(5)
C10 N2 C6 Se1A 168.0(3)
Cu1 N2 C6 Se1A -15.1(4)
N2 C6 C11 Se1 -83.0(5)
C7 C6 C11 Se1 99.6(5)
N2 C6 C7 C8 0.9(5)
C11 C6 C7 C8 178.2(5)
Se1A C6 C7 C8 -168.8(4)
C6 C7 C8 C9 -0.1(6)
C7 C8 C9 C10 -0.4(6)
C6 N2 C10 C9 0.6(5)
Cu1 N2 C10 C9 -176.3(3)
C8 C9 C10 N2 0.1(6)
